data_7053094
loop_
_publ_author_name
'Abul Haj, Mohammad'
'Aaker\"oy, Christer B.'
'Desper, John'

_publ_section_title
;
 Silver(i) coordination chemistry: from 1-D chains to molecular rectangles
;
_journal_issue 1
_journal_name_full 'New Journal of Chemistry'
_journal_page_first 204
_journal_paper_doi 10.1039/c2nj40669a
_journal_volume 37
_journal_year 2013
_chemical_formula_moiety
;
(C8 H7 N3) (Ag P F6) (C2 H3 N)
;
_chemical_formula_sum 'C10 H10 Ag F6 N4 P'
_chemical_formula_weight 439.06
_chemical_name_systematic
;
2-(4-pyridyl)-imidazole, silver(I) hexafluorophosphate
;
_space_group_IT_number 14
_symmetry_cell_setting monoclinic
_symmetry_space_group_name_Hall '-P 2ybc'
_symmetry_space_group_name_H-M 'P 1 21/c 1'
_atom_sites_solution_hydrogens geom
_atom_sites_solution_primary direct
_atom_sites_solution_secondary difmap
_audit_creation_method SHELXL-97
_cell_angle_alpha 90.00
_cell_angle_beta 102.723(2)
_cell_angle_gamma 90.00
_cell_formula_units_Z 4
_cell_length_a 6.7927(3)
_cell_length_b 15.7016(7)
_cell_length_c 13.1938(6)
_cell_measurement_reflns_used 8544
_cell_measurement_temperature 120(2)
_cell_measurement_theta_max 33.26
_cell_measurement_theta_min 3.04
_cell_volume 1372.65(11)
_computing_cell_refinement 'Bruker SAINT'
_computing_data_collection 'Bruker APEX2'
_computing_data_reduction 'Bruker SAINT'
_computing_molecular_graphics 'Bruker SHELXTL'
_computing_publication_material 'Bruker SHELXTL'
_computing_structure_refinement 'SHELXL-97 (Sheldrick, 2008)'
_computing_structure_solution 'SHELXS-97 (Sheldrick, 2008)'
_diffrn_ambient_temperature 120(2)
_diffrn_measured_fraction_theta_full 0.992
_diffrn_measured_fraction_theta_max 0.857
_diffrn_measurement_device_type 'Bruker APEX-II CCD'
_diffrn_measurement_method '\f and \w scans'
_diffrn_radiation_monochromator graphite
_diffrn_radiation_source 'fine-focus sealed tube'
_diffrn_radiation_type MoK\a
_diffrn_radiation_wavelength 0.71073
_diffrn_reflns_av_R_equivalents 0.0286
_diffrn_reflns_av_sigmaI/netI 0.0334
_diffrn_reflns_limit_h_max 9
_diffrn_reflns_limit_h_min -10
_diffrn_reflns_limit_k_max 23
_diffrn_reflns_limit_k_min -24
_diffrn_reflns_limit_l_max 19
_diffrn_reflns_limit_l_min -20
_diffrn_reflns_number 16389
_diffrn_reflns_theta_full 30.00
_diffrn_reflns_theta_max 33.46
_diffrn_reflns_theta_min 2.05
_exptl_absorpt_coefficient_mu 1.655
_exptl_absorpt_correction_T_max 0.9072
_exptl_absorpt_correction_T_min 0.6195
_exptl_absorpt_correction_type multi-scan
_exptl_absorpt_process_details SADABS
_exptl_crystal_colour colourless
_exptl_crystal_density_diffrn 2.125
_exptl_crystal_density_method 'not measured'
_exptl_crystal_description plate
_exptl_crystal_F_000 856
_exptl_crystal_size_max 0.32
_exptl_crystal_size_mid 0.24
_exptl_crystal_size_min 0.06
_refine_diff_density_max 0.616
_refine_diff_density_min -0.489
_refine_diff_density_rms 0.097
_refine_ls_extinction_method none
_refine_ls_goodness_of_fit_ref 1.020
_refine_ls_hydrogen_treatment mixed
_refine_ls_matrix_type full
_refine_ls_number_parameters 202
_refine_ls_number_reflns 4609
_refine_ls_number_restraints 0
_refine_ls_restrained_S_all 1.020
_refine_ls_R_factor_all 0.0353
_refine_ls_R_factor_gt 0.0278
_refine_ls_shift/su_max 0.001
_refine_ls_shift/su_mean 0.000
_refine_ls_structure_factor_coef Fsqd
_refine_ls_weighting_details 'calc w=1/[\s^2^(Fo^2^)+(0.0300P)^2^+0.5000P] where P=(Fo^2^+2Fc^2^)/3'
_refine_ls_weighting_scheme calc
_refine_ls_wR_factor_gt 0.0621
_refine_ls_wR_factor_ref 0.0648
_reflns_number_gt 3931
_reflns_number_total 4609
_reflns_threshold_expression >2sigma(I)
_cod_data_source_file c2nj40669a_3.txt
_cod_data_source_block complex3
_cod_depositor_comments
;
The following automatic conversions were performed:

'_symmetry_cell_setting' value 'Monoclinic' changed to 'monoclinic'
according to /home/saulius/struct/CIF-dictionaries/cif_core.dic
dictionary named 'cif_core.dic' version 2.4.2 from 2011-04-26.

Automatic conversion script
Id: cif_fix_values 1891 2012-01-12 08:04:46Z andrius 
;
_cod_original_sg_symbol_H-M P2(1)/c
_cod_database_code 7053094

loop_
_symmetry_equiv_pos_as_xyz
'x, y, z'
'-x, y+1/2, -z+1/2'
'-x, -y, -z'
'x, -y-1/2, z-1/2'

loop_
_atom_site_label
_atom_site_type_symbol
_atom_site_fract_x
_atom_site_fract_y
_atom_site_fract_z
_atom_site_U_iso_or_equiv
_atom_site_adp_type
_atom_site_occupancy
_atom_site_symmetry_multiplicity
_atom_site_calc_flag
_atom_site_refinement_flags
Ag1 Ag 0.32833(2) 0.357731(9) 0.456307(11) 0.01756(5) Uani 1 1 d .
P1 P 0.16800(7) 0.69070(3) 0.89876(4) 0.01610(10) Uani 1 1 d .
F1 F 0.1892(2) 0.79126(8) 0.90734(10) 0.0329(3) Uani 1 1 d .
F2 F -0.06665(18) 0.69719(8) 0.89464(10) 0.0286(3) Uani 1 1 d .
F3 F 0.21043(19) 0.68248(8) 1.02221(9) 0.0267(3) Uani 1 1 d .
F4 F 0.40356(18) 0.68230(9) 0.90326(10) 0.0304(3) Uani 1 1 d .
F5 F 0.1259(2) 0.69703(7) 0.77498(9) 0.0264(3) Uani 1 1 d .
F6 F 0.14850(18) 0.58808(7) 0.88825(9) 0.0233(2) Uani 1 1 d .
N1S N 0.2909(3) 0.45884(11) 0.28954(14) 0.0257(4) Uani 1 1 d .
C1S C 0.3038(3) 0.46868(12) 0.20630(16) 0.0193(4) Uani 1 1 d .
C2S C 0.3203(4) 0.48246(16) 0.09919(17) 0.0299(5) Uani 1 1 d .
H2A H 0.2706 0.4321 0.0575 0.045 Uiso 1 1 calc R
H2B H 0.4618 0.4924 0.0973 0.045 Uiso 1 1 calc R
H2C H 0.2394 0.5321 0.0707 0.045 Uiso 1 1 calc R
N11 N 0.2864(2) 0.45978(9) 0.55564(12) 0.0132(3) Uani 1 1 d .
C12 C 0.2501(2) 0.46091(11) 0.65053(13) 0.0116(3) Uani 1 1 d .
N13 N 0.1903(2) 0.53948(9) 0.67197(12) 0.0140(3) Uani 1 1 d .
H13 H 0.157(3) 0.5545(14) 0.7223(18) 0.017 Uiso 1 1 d .
C14 C 0.1895(3) 0.59088(11) 0.58827(14) 0.0150(3) Uani 1 1 d .
H14 H 0.1552 0.6496 0.5818 0.018 Uiso 1 1 calc R
C15 C 0.2479(3) 0.54073(11) 0.51639(14) 0.0148(3) Uani 1 1 d .
H15 H 0.2603 0.5588 0.4493 0.018 Uiso 1 1 calc R
N21 N 0.3210(2) 0.25395(10) 0.86269(12) 0.0162(3) Uani 1 1 d .
C22 C 0.4291(3) 0.25914(12) 0.78937(14) 0.0168(3) Uani 1 1 d .
H22 H 0.5220 0.2148 0.7851 0.020 Uiso 1 1 calc R
C23 C 0.4123(3) 0.32546(12) 0.71996(14) 0.0165(3) Uani 1 1 d .
H23 H 0.4936 0.3269 0.6699 0.020 Uiso 1 1 calc R
C24 C 0.2753(3) 0.39038(11) 0.72387(13) 0.0129(3) Uani 1 1 d .
C25 C 0.1647(3) 0.38553(12) 0.80047(15) 0.0182(4) Uani 1 1 d .
H25 H 0.0709 0.4291 0.8065 0.022 Uiso 1 1 calc R
C26 C 0.1915(3) 0.31736(12) 0.86753(15) 0.0198(4) Uani 1 1 d .
H26 H 0.1147 0.3151 0.9196 0.024 Uiso 1 1 calc R

loop_
_atom_site_aniso_label
_atom_site_aniso_U_11
_atom_site_aniso_U_22
_atom_site_aniso_U_33
_atom_site_aniso_U_23
_atom_site_aniso_U_13
_atom_site_aniso_U_12
Ag1 0.02555(8) 0.01370(7) 0.01365(8) -0.00397(5) 0.00481(5) 0.00190(5)
P1 0.0215(2) 0.0139(2) 0.0140(2) -0.00253(17) 0.00625(17) -0.00134(17)
F1 0.0550(9) 0.0148(6) 0.0325(8) -0.0075(5) 0.0177(6) -0.0052(6)
F2 0.0221(6) 0.0358(8) 0.0285(7) -0.0004(6) 0.0068(5) 0.0052(5)
F3 0.0333(7) 0.0324(7) 0.0145(6) -0.0035(5) 0.0055(5) -0.0034(5)
F4 0.0226(6) 0.0353(7) 0.0365(8) -0.0014(6) 0.0130(5) -0.0033(5)
F5 0.0465(8) 0.0200(6) 0.0138(6) 0.0012(5) 0.0092(5) 0.0058(5)
F6 0.0346(7) 0.0141(6) 0.0210(6) 0.0000(4) 0.0060(5) -0.0014(5)
N1S 0.0307(9) 0.0262(9) 0.0199(9) -0.0012(7) 0.0047(7) -0.0038(7)
C1S 0.0191(9) 0.0160(9) 0.0219(10) 0.0013(7) 0.0028(7) 0.0012(7)
C2S 0.0363(12) 0.0338(12) 0.0205(11) 0.0064(9) 0.0080(9) 0.0004(9)
N11 0.0172(7) 0.0116(7) 0.0109(7) -0.0010(5) 0.0033(5) -0.0008(5)
C12 0.0140(8) 0.0097(8) 0.0112(8) -0.0017(6) 0.0028(6) -0.0005(6)
N13 0.0194(8) 0.0108(7) 0.0133(7) -0.0004(6) 0.0067(6) 0.0019(5)
C14 0.0190(8) 0.0093(8) 0.0165(9) 0.0020(7) 0.0037(6) -0.0001(6)
C15 0.0196(9) 0.0122(8) 0.0128(8) 0.0026(6) 0.0036(6) -0.0008(6)
N21 0.0223(8) 0.0142(7) 0.0125(7) 0.0014(6) 0.0049(6) -0.0016(6)
C22 0.0201(9) 0.0156(9) 0.0153(9) 0.0024(7) 0.0053(7) 0.0032(7)
C23 0.0195(9) 0.0159(8) 0.0155(9) 0.0017(7) 0.0068(7) 0.0020(7)
C24 0.0157(8) 0.0111(8) 0.0116(8) 0.0000(6) 0.0023(6) -0.0017(6)
C25 0.0241(10) 0.0141(8) 0.0198(9) 0.0015(7) 0.0118(7) 0.0031(7)
C26 0.0286(10) 0.0171(9) 0.0172(9) 0.0022(7) 0.0128(8) 0.0009(7)

loop_
_atom_type_symbol
_atom_type_description
_atom_type_scat_dispersion_real
_atom_type_scat_dispersion_imag
_atom_type_scat_source
C C 0.0033 0.0016 'International Tables Vol C Tables 4.2.6.8 and 6.1.1.4'
H H 0.0000 0.0000 'International Tables Vol C Tables 4.2.6.8 and 6.1.1.4'
N N 0.0061 0.0033 'International Tables Vol C Tables 4.2.6.8 and 6.1.1.4'
F F 0.0171 0.0103 'International Tables Vol C Tables 4.2.6.8 and 6.1.1.4'
P P 0.1023 0.0942 'International Tables Vol C Tables 4.2.6.8 and 6.1.1.4'
Ag Ag -0.8971 1.1015 'International Tables Vol C Tables 4.2.6.8 and 6.1.1.4'

loop_
_geom_angle_atom_site_label_1
_geom_angle_atom_site_label_2
_geom_angle_atom_site_label_3
_geom_angle
_geom_angle_site_symmetry_3
N11 Ag1 N21 169.53(6) 4_565
F2 P1 F1 90.77(7) .
F2 P1 F4 178.92(8) .
F1 P1 F4 90.28(8) .
F2 P1 F3 89.68(7) .
F1 P1 F3 90.83(7) .
F4 P1 F3 90.06(7) .
F2 P1 F5 90.50(7) .
F1 P1 F5 90.24(7) .
F4 P1 F5 89.74(7) .
F3 P1 F5 178.92(7) .
F2 P1 F6 89.91(7) .
F1 P1 F6 178.94(7) .
F4 P1 F6 89.05(7) .
F3 P1 F6 89.99(7) .
F5 P1 F6 88.94(6) .
N1S C1S C2S 179.3(2) .
C1S C2S H2A 109.5 .
C1S C2S H2B 109.5 .
H2A C2S H2B 109.5 .
C1S C2S H2C 109.5 .
H2A C2S H2C 109.5 .
H2B C2S H2C 109.5 .
C12 N11 C15 106.44(14) .
C12 N11 Ag1 131.93(12) .
C15 N11 Ag1 120.26(12) .
N11 C12 N13 109.70(15) .
N11 C12 C24 126.68(15) .
N13 C12 C24 123.60(16) .
C12 N13 C14 108.57(15) .
C12 N13 H13 127.6(17) .
C14 N13 H13 123.8(17) .
C15 C14 N13 105.80(15) .
C15 C14 H14 127.1 .
N13 C14 H14 127.1 .
C14 C15 N11 109.48(16) .
C14 C15 H15 125.3 .
N11 C15 H15 125.3 .
C26 N21 C22 117.36(16) .
C26 N21 Ag1 120.92(12) 4_566
C22 N21 Ag1 121.33(12) 4_566
N21 C22 C23 123.29(17) .
N21 C22 H22 118.4 .
C23 C22 H22 118.4 .
C22 C23 C24 119.27(17) .
C22 C23 H23 120.4 .
C24 C23 H23 120.4 .
C25 C24 C23 117.49(16) .
C25 C24 C12 121.50(16) .
C23 C24 C12 121.01(16) .
C26 C25 C24 119.68(17) .
C26 C25 H25 120.2 .
C24 C25 H25 120.2 .
N21 C26 C25 122.89(17) .
N21 C26 H26 118.6 .
C25 C26 H26 118.6 .

loop_
_geom_bond_atom_site_label_1
_geom_bond_atom_site_label_2
_geom_bond_distance
_geom_bond_site_symmetry_2
Ag1 N11 2.1285(15) .
Ag1 N21 2.1392(15) 4_565
P1 F2 1.5861(13) .
P1 F1 1.5872(13) .
P1 F4 1.5935(13) .
P1 F3 1.5956(13) .
P1 F5 1.5978(12) .
P1 F6 1.6203(12) .
N1S C1S 1.131(3) .
C1S C2S 1.458(3) .
C2S H2A 0.9800 .
C2S H2B 0.9800 .
C2S H2C 0.9800 .
N11 C12 1.328(2) .
N11 C15 1.376(2) .
C12 N13 1.348(2) .
C12 C24 1.456(2) .
N13 C14 1.367(2) .
N13 H13 0.78(2) .
C14 C15 1.357(2) .
C14 H14 0.9500 .
C15 H15 0.9500 .
N21 C26 1.340(2) .
N21 C22 1.340(2) .
N21 Ag1 2.1392(15) 4_566
C22 C23 1.375(2) .
C22 H22 0.9500 .
C23 C24 1.389(2) .
C23 H23 0.9500 .
C24 C25 1.388(2) .
C25 C26 1.375(3) .
C25 H25 0.9500 .
C26 H26 0.9500 .

loop_
_geom_hbond_atom_site_label_D
_geom_hbond_atom_site_label_H
_geom_hbond_atom_site_label_A
_geom_hbond_distance_DH
_geom_hbond_distance_HA
_geom_hbond_distance_DA
_geom_hbond_angle_DHA
N13 H13 F5 0.78(2) 2.37(2) 2.9017(19) 127(2)
N13 H13 F6 0.78(2) 2.27(2) 3.0270(19) 164(2)

loop_
_geom_torsion_atom_site_label_1
_geom_torsion_atom_site_label_2
_geom_torsion_atom_site_label_3
_geom_torsion_atom_site_label_4
_geom_torsion
_geom_torsion_site_symmetry_1
N21 Ag1 N11 C12 49.7(4) 4_565
N21 Ag1 N11 C15 -115.0(3) 4_565
C15 N11 C12 N13 0.04(19) .
Ag1 N11 C12 N13 -166.17(12) .
C15 N11 C12 C24 -178.12(16) .
Ag1 N11 C12 C24 15.7(3) .
N11 C12 N13 C14 -0.5(2) .
C24 C12 N13 C14 177.76(16) .
C12 N13 C14 C15 0.7(2) .
N13 C14 C15 N11 -0.7(2) .
C12 N11 C15 C14 0.4(2) .
Ag1 N11 C15 C14 168.56(12) .
C26 N21 C22 C23 -0.2(3) .
Ag1 N21 C22 C23 172.63(14) 4_566
N21 C22 C23 C24 -0.9(3) .
C22 C23 C24 C25 1.5(3) .
C22 C23 C24 C12 -178.81(16) .
N11 C12 C24 C25 -154.29(18) .
N13 C12 C24 C25 27.8(3) .
N11 C12 C24 C23 26.0(3) .
N13 C12 C24 C23 -151.88(18) .
C23 C24 C25 C26 -1.0(3) .
C12 C24 C25 C26 179.31(18) .
C22 N21 C26 C25 0.8(3) .
Ag1 N21 C26 C25 -172.13(15) 4_566
C24 C25 C26 N21 -0.1(3) .
